data_1540835
loop_
_publ_author_name
'Wallis, B.'
'Wolf, G.U.'
'Leibnitz, P.'

_publ_section_title
;
 Ueber die Struktur einer neuen Modifikation des Phosphorsulfids P4 S9
;
_journal_name_full 'Zeitschrift fuer Anorganische und Allgemeine Chemie'
_journal_page_first 139
_journal_page_last 146
_journal_volume 588
_journal_year 1990
_chemical_formula_sum 'P4 S9'
_space_group_IT_number 14
_symmetry_space_group_name_Hall '-P 2ybc'
_symmetry_space_group_name_H-M 'P 1 21/c 1'
_cell_angle_alpha 90
_cell_angle_beta 141.08
_cell_angle_gamma 90
_cell_formula_units_Z 4
_cell_length_a 12.453
_cell_length_b 12.637
_cell_length_c 13.166
_cell_volume 1301.649
_citation_journal_id_ASTM ZAACAB
_cod_data_source_file Wallis_ZAACAB_1990_613.cif
_cod_data_source_block P4S9
_cod_database_code 1540835

loop_
_symmetry_equiv_pos_as_xyz
x,y,z
-x,y+1/2,-z+1/2
-x,-y,-z
x,-y-1/2,z-1/2

loop_
_atom_site_label
_atom_site_type_symbol
_atom_site_fract_x
_atom_site_fract_y
_atom_site_fract_z
_atom_site_occupancy
_atom_site_U_iso_or_equiv
P3 P 0.704 0.4077 0.3223 1 0.0
S6 S 0.6713 0.4991 0.4118 1 0.0
S4 S 0.8881 0.2953 0.4914 1 0.0
P1 P 0.9259 0.1891 0.3983 1 0.0
S8 S 0.6892 0.1198 0.1884 1 0.0
S9 S 0.297 0.1682 0.8276 1 0.0
S3 S 0.8964 0.4779 0.0999 1 0.0
S5 S 0.7868 0.4975 0.258 1 0.0
S1 S 0.4713 0.3339 0.1156 1 0.0
S7 S 0.5913 0.3236 0.9543 1 0.0
P4 P 0.8249 0.3958 0.1626 1 0.0
P2 P 0.5102 0.2336 0.0191 1 0.0
S2 S 0.005 0.2805 0.3312 1 0.0
